data_7240150
loop_
_publ_author_name
'Hao, Xiaoyun'
'Shi, Jingwen'
'Dou, Yong'
'Cao, Tong'
'Zhou, Zhen'
'Yang, Lu'
'Li, Dacheng'
'Liu, Qingyun'
'Jiang, Jianzhuang'
'Zhang, Daopeng'

_publ_section_title
;
 Heterobimetallic complexes from 0D cluster to 3D network based-on various
 polycyanometallates and [Cu(dmpn)2]2+(dmpn =
 2,2-dimethyl-1,3-diaminopropane): synthesis, crystal structures and
 magnetic properties
;
_journal_name_full CrystEngComm
_journal_paper_doi 10.1039/D0CE00235F
_journal_year 2020
_chemical_formula_sum 'C60 H84 Cl2 Cu2 Fe2 N20 O14'
_chemical_formula_weight 1619.15
_space_group_crystal_system monoclinic
_space_group_IT_number 14
_space_group_name_Hall '-P 2ybc'
_space_group_name_H-M_alt 'P 1 21/c 1'
_atom_sites_solution_hydrogens mixed
_audit_creation_method SHELXL-2018/3
_audit_update_record
;
2019-11-26 deposited with the CCDC.	2020-03-20 downloaded from the CCDC.
;
_cell_angle_alpha 90
_cell_angle_beta 90.598(6)
_cell_angle_gamma 90
_cell_formula_units_Z 4
_cell_length_a 12.6416(10)
_cell_length_b 14.7984(14)
_cell_length_c 38.007(3)
_cell_measurement_reflns_used 1902
_cell_measurement_temperature 293(2)
_cell_measurement_theta_max 27.012
_cell_measurement_theta_min 2.651
_cell_volume 7109.8(10)
_computing_cell_refinement 'SAINT-Plus (Bruker, 2001)'
_computing_data_collection 'APEX2 (Bruker, 2004)'
_computing_data_reduction SAINT-Plus
_computing_molecular_graphics 'SHELXL (Sheldrick, 2018)'
_computing_publication_material SHELXL
_computing_structure_refinement 'SHELXL-2018/3 (Sheldrick, 2018)'
_computing_structure_solution 'SHELXL-2018/3 (Sheldrick, 2018)'
_diffrn_ambient_temperature 293(2)
_diffrn_measured_fraction_theta_full 0.997
_diffrn_measured_fraction_theta_max 0.997
_diffrn_measurement_device_type 'Bruker APEX II CCD area-detector'
_diffrn_measurement_method '\f and \w scans'
_diffrn_radiation_type MoK\a
_diffrn_radiation_wavelength 0.71073
_diffrn_reflns_av_R_equivalents 0.0851
_diffrn_reflns_av_unetI/netI 0.1425
_diffrn_reflns_Laue_measured_fraction_full 0.997
_diffrn_reflns_Laue_measured_fraction_max 0.997
_diffrn_reflns_limit_h_max 15
_diffrn_reflns_limit_h_min -15
_diffrn_reflns_limit_k_max 17
_diffrn_reflns_limit_k_min -10
_diffrn_reflns_limit_l_max 45
_diffrn_reflns_limit_l_min -26
_diffrn_reflns_number 24504
_diffrn_reflns_point_group_measured_fraction_full 0.997
_diffrn_reflns_point_group_measured_fraction_max 0.997
_diffrn_reflns_theta_full 25.008
_diffrn_reflns_theta_max 25.008
_diffrn_reflns_theta_min 3.003
_diffrn_source 'fine-focus sealed tube'
_exptl_absorpt_coefficient_mu 1.141
_exptl_absorpt_correction_T_max 0.704
_exptl_absorpt_correction_T_min 0.779
_exptl_absorpt_correction_type multi-scan
_exptl_absorpt_process_details
;
SADABS '(Bruker,  2004)'
;
_exptl_crystal_colour dark-brown
_exptl_crystal_density_diffrn 1.513
_exptl_crystal_description block
_exptl_crystal_F_000 3360
_exptl_crystal_size_max 0.330
_exptl_crystal_size_mid 0.290
_exptl_crystal_size_min 0.230
_refine_diff_density_max 1.336
_refine_diff_density_min -1.017
_refine_diff_density_rms 0.122
_refine_ls_extinction_method none
_refine_ls_goodness_of_fit_ref 1.030
_refine_ls_hydrogen_treatment constr
_refine_ls_matrix_type full
_refine_ls_number_parameters 925
_refine_ls_number_reflns 12486
_refine_ls_number_restraints 18
_refine_ls_restrained_S_all 1.031
_refine_ls_R_factor_all 0.1574
_refine_ls_R_factor_gt 0.0918
_refine_ls_shift/su_max 0.017
_refine_ls_shift/su_mean 0.001
_refine_ls_structure_factor_coef Fsqd
_refine_ls_weighting_details 'w=1/[\s^2^(Fo^2^)+(0.0908P)^2^+30.9050P] where P=(Fo^2^+2Fc^2^)/3'
_refine_ls_weighting_scheme calc
_refine_ls_wR_factor_gt 0.2141
_refine_ls_wR_factor_ref 0.2670
_reflns_Friedel_coverage 0.000
_reflns_number_gt 6994
_reflns_number_total 12486
_reflns_threshold_expression 'I > 2\s(I)'
_cod_data_source_file d0ce00235f2.cif
_cod_data_source_block Febpb
_cod_original_sg_symbol_H-M 'P 21/c'
_cod_database_code 7240150
_shelx_shelxl_version_number 2018/3
_shelx_space_group_comment
;
The symmetry employed for this shelxl refinement is uniquely defined
by the following loop, which should always be used as a source of
symmetry information in preference to the above space-group names.
They are only intended as comments.
;
_shelx_estimated_absorpt_t_min 0.705
_shelx_estimated_absorpt_t_max 0.779

loop_
_space_group_symop_operation_xyz
'x, y, z'
'-x, y+1/2, -z+1/2'
'-x, -y, -z'
'x, -y-1/2, z-1/2'

loop_
_atom_site_label
_atom_site_type_symbol
_atom_site_fract_x
_atom_site_fract_y
_atom_site_fract_z
_atom_site_U_iso_or_equiv
_atom_site_adp_type
_atom_site_occupancy
_atom_site_site_symmetry_order
_atom_site_calc_flag
_atom_site_refinement_flags_posn
_atom_site_refinement_flags_adp
_atom_site_refinement_flags_occupancy
_atom_site_disorder_assembly
_atom_site_disorder_group
Cu1 Cu 0.77177(9) 0.39135(8) 0.31671(3) 0.0429(3) Uani 1 1 d . . . . .
Cu2 Cu 0.74496(8) 0.62454(7) 0.06006(3) 0.0336(3) Uani 1 1 d . . . . .
Fe1 Fe 0.77423(10) 0.49436(8) 0.18742(3) 0.0335(3) Uani 1 1 d . . . . .
Fe2 Fe 0.74703(9) 0.12542(8) 0.07299(3) 0.0295(3) Uani 1 1 d . . . . .
Cl1 Cl 0.7518(2) 0.1019(2) 0.91462(7) 0.0637(8) Uani 1 1 d . . . . .
Cl2 Cl 0.2734(3) 0.3558(2) 0.03818(7) 0.0689(9) Uani 1 1 d . . . . .
O1 O 0.4971(6) 0.5953(5) 0.22001(18) 0.0569(19) Uani 1 1 d . . . . .
O2 O 1.0585(5) 0.5862(5) 0.21908(19) 0.061(2) Uani 1 1 d . . . . .
O3 O 0.4652(5) 0.1163(5) 0.12116(17) 0.0539(18) Uani 1 1 d . . . . .
O4 O 1.0244(5) 0.1266(5) 0.12566(18) 0.0580(19) Uani 1 1 d . . . . .
O5 O 0.7591(15) 0.1824(11) 0.9401(4) 0.082(5) Uani 0.5 1 d . . P . .
O5A O 0.7785(16) 0.0275(12) 0.8882(4) 0.095(6) Uani 0.5 1 d . . P . .
O6 O 0.7545(11) 0.0398(8) 0.9421(3) 0.142(5) Uani 1 1 d . . . . .
O7 O 0.6478(9) 0.1144(9) 0.9046(4) 0.154(5) Uani 1 1 d . . . . .
O8 O 0.8235(18) 0.1427(18) 0.9014(8) 0.371(18) Uani 1 1 d . . . . .
O9 O 0.250(3) 0.4354(12) 0.0264(6) 0.294(16) Uani 1 1 d . . . . .
O10 O 0.161(3) 0.377(2) 0.0341(10) 0.189(15) Uani 0.5 1 d . . P . .
O10A O 0.3800(14) 0.3715(15) 0.0231(5) 0.094(6) Uani 0.5 1 d . . P . .
O11 O 0.2914(13) 0.3486(12) 0.0723(3) 0.196(7) Uani 1 1 d . . . . .
O12 O 0.2534(11) 0.2800(7) 0.0191(3) 0.148(5) Uani 1 1 d . . . . .
O13 O 0.2712(6) 0.6178(5) 0.2003(2) 0.071(2) Uani 1 1 d . . . . .
H113 H 0.326363 0.591757 0.208291 0.085 Uiso 1 1 d R U . . .
H213 H 0.228703 0.624397 0.217331 0.085 Uiso 1 1 d R U . . .
O14 O 0.2491(8) 0.1704(9) 0.1367(3) 0.142(5) Uani 1 1 d . . . . .
H114 H 0.315683 0.164963 0.139123 0.170 Uiso 1 1 d R U . . .
H214 H 0.223093 0.117693 0.134663 0.170 Uiso 1 1 d R U . . .
N1 N 0.7790(7) 0.3770(6) 0.2552(2) 0.054(2) Uani 1 1 d . . . . .
N2 N 0.7625(6) 0.6066(5) 0.1187(2) 0.047(2) Uani 1 1 d . . . . .
N3 N 0.8769(6) 0.5661(5) 0.21143(17) 0.0333(17) Uani 1 1 d . . . . .
N4 N 0.6764(6) 0.5683(5) 0.21217(19) 0.0408(19) Uani 1 1 d . . . . .
N5 N 0.6408(6) 0.4367(5) 0.16863(19) 0.0382(18) Uani 1 1 d . . . . .
N6 N 0.9035(6) 0.4384(5) 0.16686(19) 0.0366(18) Uani 1 1 d . . . . .
N7 N 0.7474(7) 0.3371(5) 0.0630(2) 0.057(3) Uani 1 1 d . . . . .
N8 N 0.7482(8) -0.0886(6) 0.0662(2) 0.058(3) Uani 1 1 d . . . . .
N9 N 0.8450(5) 0.1324(5) 0.11069(18) 0.0335(17) Uani 1 1 d . . . . .
N10 N 0.6444(5) 0.1290(4) 0.10889(16) 0.0292(16) Uani 1 1 d . . . . .
N11 N 0.8810(6) 0.1211(4) 0.04468(18) 0.0317(16) Uani 1 1 d . . . . .
N12 N 0.6156(6) 0.1207(4) 0.04278(18) 0.0318(16) Uani 1 1 d . . . . .
N13 N 0.8888(6) 0.4844(5) 0.3189(2) 0.051(2) Uani 1 1 d . . . . .
H13A H 0.864219 0.535141 0.309247 0.061 Uiso 1 1 calc R U . . .
H13B H 0.902535 0.496023 0.341413 0.061 Uiso 1 1 calc R U . . .
N14 N 0.8783(7) 0.2914(6) 0.3262(3) 0.073(3) Uani 1 1 d . . . . .
H14A H 0.884676 0.286228 0.349428 0.087 Uiso 1 1 calc R U . . .
H14B H 0.849354 0.240224 0.318425 0.087 Uiso 1 1 calc R U . . .
N15 N 0.6511(6) 0.2997(6) 0.3217(3) 0.062(2) Uani 1 1 d . . . . .
H15A H 0.677501 0.244603 0.318444 0.074 Uiso 1 1 calc R U . . .
H15B H 0.627733 0.302276 0.343674 0.074 Uiso 1 1 calc R U . . .
N16 N 0.6605(6) 0.4906(5) 0.3207(2) 0.049(2) Uani 1 1 d . . . . .
H16A H 0.636712 0.491366 0.342632 0.058 Uiso 1 1 calc R U . . .
H16B H 0.691373 0.543633 0.316698 0.058 Uiso 1 1 calc R U . . .
N17 N 0.8532(6) 0.5293(5) 0.0479(2) 0.047(2) Uani 1 1 d . . . . .
H17A H 0.824514 0.475327 0.051865 0.056 Uiso 1 1 calc R U . . .
H17B H 0.865505 0.532852 0.024911 0.056 Uiso 1 1 calc R U . . .
N18 N 0.8577(5) 0.7217(4) 0.0546(2) 0.0350(18) Uani 1 1 d . . . . .
H18A H 0.873019 0.726936 0.031862 0.042 Uiso 1 1 calc R U . . .
H18B H 0.831082 0.774346 0.061602 0.042 Uiso 1 1 calc R U . . .
N19 N 0.6323(5) 0.7225(4) 0.0591(2) 0.0382(19) Uani 1 1 d . . . . .
H19A H 0.662878 0.775009 0.064446 0.046 Uiso 1 1 calc R U . . .
H19B H 0.606988 0.727047 0.037207 0.046 Uiso 1 1 calc R U . . .
N20 N 0.6267(6) 0.5305(5) 0.0534(2) 0.049(2) Uani 1 1 d . . . . .
H20A H 0.603130 0.534091 0.031270 0.058 Uiso 1 1 calc R U . . .
H20B H 0.654698 0.475823 0.056249 0.058 Uiso 1 1 calc R U . . .
C1 C 0.7765(7) 0.4107(6) 0.2277(3) 0.038(2) Uani 1 1 d . . . . .
C2 C 0.7675(7) 0.5693(6) 0.1450(2) 0.032(2) Uani 1 1 d . . . . .
C3 C 0.8353(8) 0.6245(7) 0.2367(2) 0.045(2) Uani 1 1 d . . . . .
C4 C 0.7228(8) 0.6268(6) 0.2364(2) 0.038(2) Uani 1 1 d . . . . .
C5 C 0.6705(9) 0.6805(7) 0.2604(3) 0.055(3) Uani 1 1 d . . . . .
H5 H 0.596963 0.682681 0.260516 0.066 Uiso 1 1 calc R U . . .
C6 C 0.7288(10) 0.7308(7) 0.2842(3) 0.060(3) Uani 1 1 d . . . . .
H6 H 0.694385 0.768836 0.299868 0.072 Uiso 1 1 calc R U . . .
C7 C 0.8389(10) 0.7252(8) 0.2851(3) 0.068(3) Uani 1 1 d . . . . .
H7 H 0.876425 0.756246 0.302440 0.082 Uiso 1 1 calc R U . . .
C8 C 0.8929(9) 0.6752(7) 0.2611(3) 0.052(3) Uani 1 1 d . . . . .
H8 H 0.966500 0.674938 0.260953 0.063 Uiso 1 1 calc R U . . .
C9 C 0.5722(7) 0.5542(6) 0.2065(2) 0.034(2) Uani 1 1 d . . . . .
C10 C 0.5524(7) 0.4788(6) 0.1809(2) 0.033(2) Uani 1 1 d . . . . .
C12 C 0.6271(8) 0.3692(6) 0.1451(2) 0.046(2) Uani 1 1 d . . . . .
H12 H 0.686042 0.339829 0.136132 0.055 Uiso 1 1 calc R U . . .
C13 C 0.5291(8) 0.3433(7) 0.1343(3) 0.051(3) Uani 1 1 d . . . . .
H13 H 0.522527 0.297289 0.117719 0.061 Uiso 1 1 calc R U . . .
C14 C 0.4409(8) 0.3824(8) 0.1468(3) 0.057(3) Uani 1 1 d . . . . .
H14 H 0.374067 0.362882 0.139738 0.069 Uiso 1 1 calc R U . . .
C15 C 0.4530(7) 0.4532(7) 0.1708(3) 0.048(3) Uani 1 1 d . . . . .
H15 H 0.394106 0.482490 0.179784 0.058 Uiso 1 1 calc R U . . .
C16 C 0.9941(7) 0.4762(6) 0.1778(2) 0.038(2) Uani 1 1 d . . . . .
C17 C 0.9809(8) 0.5493(7) 0.2060(2) 0.046(2) Uani 1 1 d . . . . .
C18 C 1.0914(8) 0.4538(8) 0.1652(3) 0.056(3) Uani 1 1 d . . . . .
H18 H 1.151691 0.481919 0.174123 0.067 Uiso 1 1 calc R U . . .
C19 C 1.0997(9) 0.3904(8) 0.1396(3) 0.064(3) Uani 1 1 d . . . . .
H19 H 1.165346 0.373832 0.130860 0.077 Uiso 1 1 calc R U . . .
C20 C 1.0082(8) 0.3513(6) 0.1271(3) 0.052(3) Uani 1 1 d . . . . .
H20 H 1.011318 0.309057 0.109052 0.062 Uiso 1 1 calc R U . . .
C21 C 0.9143(8) 0.3738(7) 0.1408(3) 0.053(3) Uani 1 1 d . . . . .
H21 H 0.853931 0.344735 0.132416 0.063 Uiso 1 1 calc R U . . .
C22 C 0.9911(9) 0.4618(8) 0.3015(3) 0.074(3) Uani 1 1 d . U . . .
H22A H 1.037626 0.513853 0.302766 0.088 Uiso 1 1 calc R U . . .
H22B H 0.977726 0.448615 0.276856 0.088 Uiso 1 1 calc R U . . .
C23 C 0.9842(9) 0.2954(8) 0.3123(4) 0.074(3) Uani 1 1 d . U . . .
H23A H 0.979365 0.286488 0.287001 0.089 Uiso 1 1 calc R U . . .
H23B H 1.023852 0.244830 0.321886 0.089 Uiso 1 1 calc R U . . .
C24 C 1.0468(9) 0.3797(8) 0.3189(4) 0.067(3) Uani 1 1 d . U . . .
C25 C 1.0677(12) 0.3981(10) 0.3573(4) 0.105(5) Uani 1 1 d . U . . .
H25A H 1.001942 0.409449 0.368919 0.158 Uiso 1 1 calc R U . . .
H25B H 1.112838 0.449902 0.359668 0.158 Uiso 1 1 calc R U . . .
H25C H 1.101610 0.346519 0.367818 0.158 Uiso 1 1 calc R U . . .
C26 C 0.5613(8) 0.3109(8) 0.2981(3) 0.067(3) Uani 1 1 d . . . . .
H26A H 0.513163 0.260646 0.301374 0.080 Uiso 1 1 calc R U . . .
H26B H 0.586147 0.308397 0.274023 0.080 Uiso 1 1 calc R U . . .
C27 C 0.4994(8) 0.4006(7) 0.3033(3) 0.049(3) Uani 1 1 d . . . . .
C28 C 0.5706(8) 0.4814(6) 0.2968(3) 0.051(3) Uani 1 1 d . . . . .
H28A H 0.597030 0.477478 0.272946 0.061 Uiso 1 1 calc R U . . .
H28B H 0.528190 0.535843 0.298250 0.061 Uiso 1 1 calc R U . . .
C29 C 0.4480(9) 0.4027(8) 0.3392(3) 0.066(3) Uani 1 1 d . . . . .
H29A H 0.501759 0.407821 0.357143 0.099 Uiso 1 1 calc R U . . .
H29B H 0.408581 0.348063 0.342694 0.099 Uiso 1 1 calc R U . . .
H29C H 0.401175 0.453671 0.340561 0.099 Uiso 1 1 calc R U . . .
C30 C 0.4125(9) 0.4024(9) 0.2748(3) 0.079(4) Uani 1 1 d . . . . .
H30A H 0.366788 0.351163 0.277639 0.118 Uiso 1 1 calc R U . . .
H30B H 0.444357 0.400014 0.251948 0.118 Uiso 1 1 calc R U . . .
H30C H 0.372111 0.456980 0.276836 0.118 Uiso 1 1 calc R U . . .
C31 C 0.9567(8) 0.5330(6) 0.0668(3) 0.053(3) Uani 1 1 d . . . . .
H31A H 1.000168 0.482978 0.058956 0.064 Uiso 1 1 calc R U . . .
H31B H 0.944714 0.525143 0.091753 0.064 Uiso 1 1 calc R U . . .
C32 C 1.0185(8) 0.6227(7) 0.0611(3) 0.055(3) Uani 1 1 d . . . . .
C34 C 0.9580(7) 0.7038(7) 0.0748(3) 0.050(3) Uani 1 1 d . . . . .
H34A H 0.941056 0.693792 0.099322 0.060 Uiso 1 1 calc R U . . .
H34B H 1.002957 0.756852 0.073579 0.060 Uiso 1 1 calc R U . . .
C35 C 0.5431(7) 0.7086(7) 0.0829(3) 0.047(2) Uani 1 1 d . . . . .
H35A H 0.499141 0.762282 0.082429 0.056 Uiso 1 1 calc R U . . .
H35B H 0.570819 0.702082 0.106679 0.056 Uiso 1 1 calc R U . . .
C36 C 0.4729(8) 0.6262(7) 0.0746(3) 0.054(3) Uani 1 1 d . . . . .
C37 C 0.4214(9) 0.6352(7) 0.0386(3) 0.075(4) Uani 1 1 d . . . . .
H37A H 0.475028 0.637070 0.020970 0.113 Uiso 1 1 calc R U . . .
H37B H 0.380639 0.689958 0.037722 0.113 Uiso 1 1 calc R U . . .
H37C H 0.375752 0.584436 0.034449 0.113 Uiso 1 1 calc R U . . .
C38 C 0.5353(8) 0.5387(7) 0.0770(3) 0.056(3) Uani 1 1 d . . . . .
H38A H 0.560527 0.531703 0.101010 0.067 Uiso 1 1 calc R U . . .
H38B H 0.487430 0.488934 0.072067 0.067 Uiso 1 1 calc R U . . .
C39 C 0.7476(7) 0.2612(8) 0.0655(2) 0.044(3) Uani 1 1 d . . . . .
C40 C 0.7491(7) -0.0110(8) 0.0695(2) 0.048(3) Uani 1 1 d . . . . .
C41 C 0.7977(7) 0.1439(5) 0.1443(2) 0.031(2) Uani 1 1 d . . . . .
C42 C 0.8497(9) 0.1612(6) 0.1760(2) 0.044(3) Uani 1 1 d . . . . .
H42 H 0.923080 0.165176 0.177000 0.053 Uiso 1 1 calc R U . . .
C43 C 0.7913(10) 0.1723(7) 0.2057(2) 0.052(3) Uani 1 1 d . . . . .
H43 H 0.825963 0.181395 0.227072 0.063 Uiso 1 1 calc R U . . .
C44 C 0.6854(9) 0.1703(7) 0.2048(3) 0.055(3) Uani 1 1 d . . . . .
H44 H 0.649130 0.179863 0.225679 0.066 Uiso 1 1 calc R U . . .
C45 C 0.6275(8) 0.1548(6) 0.1742(2) 0.043(2) Uani 1 1 d . . . . .
H45 H 0.553934 0.153567 0.173972 0.052 Uiso 1 1 calc R U . . .
C46 C 0.5409(7) 0.1189(6) 0.1009(2) 0.040(2) Uani 1 1 d . . . . .
C47 C 0.5260(7) 0.1161(6) 0.0617(2) 0.034(2) Uani 1 1 d . . . . .
C48 C 0.4272(8) 0.1122(6) 0.0465(3) 0.048(3) Uani 1 1 d . . . . .
H48 H 0.367124 0.110506 0.060339 0.058 Uiso 1 1 calc R U . . .
C49 C 0.4184(8) 0.1107(6) 0.0102(3) 0.049(3) Uani 1 1 d . . . . .
H49 H 0.352181 0.107036 -0.000576 0.059 Uiso 1 1 calc R U . . .
C50 C 0.5079(8) 0.1145(6) -0.0096(2) 0.044(2) Uani 1 1 d . . . . .
H50 H 0.503854 0.113444 -0.034019 0.053 Uiso 1 1 calc R U . . .
C51 C 0.6060(8) 0.1202(6) 0.0079(2) 0.043(2) Uani 1 1 d . . . . .
H51 H 0.666987 0.123813 -0.005536 0.052 Uiso 1 1 calc R U . . .
C52 C 0.8949(8) 0.1173(6) 0.0103(2) 0.043(2) Uani 1 1 d . . . . .
H52 H 0.835467 0.118174 -0.004308 0.051 Uiso 1 1 calc R U . . .
C53 C 0.9927(8) 0.1122(7) -0.0048(3) 0.051(3) Uani 1 1 d . . . . .
H53 H 0.998793 0.107094 -0.029120 0.062 Uiso 1 1 calc R U . . .
C54 C 1.0817(8) 0.1147(7) 0.0163(3) 0.058(3) Uani 1 1 d . . . . .
H54 H 1.148679 0.114221 0.006402 0.070 Uiso 1 1 calc R U . . .
C55 C 1.0700(8) 0.1179(6) 0.0524(3) 0.049(3) Uani 1 1 d . . . . .
H55 H 1.129048 0.117497 0.067165 0.059 Uiso 1 1 calc R U . . .
C56 C 0.9691(7) 0.1216(6) 0.0663(2) 0.039(2) Uani 1 1 d . . . . .
C57 C 0.9487(7) 0.1270(6) 0.1046(2) 0.037(2) Uani 1 1 d . . . . .
C59 C 1.1177(10) 0.6129(8) 0.0838(5) 0.101(5) Uani 1 1 d . . . . .
H59A H 1.161685 0.665180 0.080851 0.151 Uiso 1 1 calc R U . . .
H59B H 1.155746 0.559889 0.076742 0.151 Uiso 1 1 calc R U . . .
H59C H 1.098119 0.607492 0.108013 0.151 Uiso 1 1 calc R U . . .
C60 C 0.3892(9) 0.6196(8) 0.1042(3) 0.077(4) Uani 1 1 d . . . . .
H60A H 0.347124 0.673538 0.104341 0.115 Uiso 1 1 calc R U . . .
H60B H 0.424522 0.612810 0.126509 0.115 Uiso 1 1 calc R U . . .
H60C H 0.344457 0.568228 0.099946 0.115 Uiso 1 1 calc R U . . .
C61 C 0.6869(7) 0.1408(5) 0.1434(2) 0.035(2) Uani 1 1 d . . . . .
C58 C 1.0477(11) 0.6312(8) 0.0218(4) 0.094(5) Uani 1 1 d . . . . .
H58A H 1.093797 0.682127 0.018701 0.142 Uiso 1 1 d R U . . .
H58B H 0.984430 0.639743 0.008034 0.142 Uiso 1 1 d R U . . .
H58C H 1.082913 0.577193 0.014316 0.142 Uiso 1 1 d R U . . .
C33 C 1.1464(14) 0.3736(13) 0.2979(6) 0.180(11) Uani 1 1 d . . . . .
H33A H 1.174366 0.313384 0.299506 0.270 Uiso 1 1 d R U . . .
H33B H 1.197525 0.415694 0.307012 0.270 Uiso 1 1 d R U . . .
H33C H 1.130993 0.387662 0.273727 0.270 Uiso 1 1 d R U . . .

loop_
_atom_site_aniso_label
_atom_site_aniso_U_11
_atom_site_aniso_U_22
_atom_site_aniso_U_33
_atom_site_aniso_U_23
_atom_site_aniso_U_13
_atom_site_aniso_U_12
Cu1 0.0379(7) 0.0471(7) 0.0437(7) 0.0013(5) 0.0015(5) -0.0042(6)
Cu2 0.0314(6) 0.0357(6) 0.0337(6) 0.0007(5) 0.0007(5) -0.0003(5)
Fe1 0.0332(7) 0.0411(8) 0.0261(6) 0.0014(6) 0.0013(5) 0.0002(6)
Fe2 0.0289(7) 0.0336(7) 0.0260(6) 0.0004(5) -0.0014(5) -0.0002(6)
Cl1 0.0556(18) 0.097(2) 0.0385(14) 0.0114(15) 0.0026(12) 0.0010(17)
Cl2 0.101(3) 0.0637(19) 0.0422(16) -0.0054(14) -0.0068(16) 0.0066(18)
O1 0.049(4) 0.061(4) 0.061(5) -0.012(4) 0.008(4) 0.021(4)
O2 0.041(4) 0.079(5) 0.063(5) -0.026(4) -0.005(4) -0.011(4)
O3 0.036(4) 0.082(5) 0.044(4) 0.001(4) 0.003(3) -0.010(4)
O4 0.039(4) 0.079(5) 0.056(5) 0.005(4) -0.012(3) 0.006(4)
O5 0.114(16) 0.078(12) 0.055(10) -0.008(9) -0.010(10) -0.019(11)
O5A 0.141(18) 0.091(13) 0.054(10) -0.046(9) 0.003(10) 0.036(12)
O6 0.199(13) 0.110(8) 0.115(9) 0.038(7) -0.054(9) -0.020(8)
O7 0.097(9) 0.202(13) 0.161(12) -0.001(10) -0.026(8) 0.058(9)
O8 0.26(3) 0.37(3) 0.49(4) 0.02(3) 0.20(3) -0.19(2)
O9 0.55(5) 0.113(14) 0.21(2) -0.009(13) -0.12(3) -0.02(2)
O10 0.17(3) 0.19(3) 0.21(3) -0.03(3) 0.02(3) 0.12(3)
O10A 0.055(11) 0.151(18) 0.077(12) 0.013(12) 0.037(9) -0.004(12)
O11 0.222(17) 0.31(2) 0.051(7) 0.016(9) -0.024(8) -0.018(14)
O12 0.221(14) 0.082(7) 0.139(10) -0.029(7) -0.066(10) 0.015(8)
O13 0.056(5) 0.083(6) 0.073(5) -0.003(4) 0.003(4) 0.006(4)
O14 0.081(8) 0.236(14) 0.107(9) -0.060(9) 0.000(6) 0.015(8)
N1 0.060(6) 0.072(6) 0.030(5) 0.005(4) -0.002(4) 0.000(5)
N2 0.040(5) 0.057(5) 0.045(5) 0.002(4) -0.002(4) 0.001(4)
N3 0.035(4) 0.041(4) 0.024(4) -0.007(3) -0.002(3) -0.004(4)
N4 0.046(5) 0.044(5) 0.032(4) 0.004(4) 0.005(4) 0.008(4)
N5 0.030(4) 0.045(4) 0.039(4) 0.018(4) 0.005(3) -0.006(4)
N6 0.033(4) 0.042(4) 0.035(4) 0.010(3) 0.001(3) -0.003(4)
N7 0.077(7) 0.019(4) 0.074(7) -0.002(4) 0.008(5) 0.005(4)
N8 0.079(7) 0.030(4) 0.063(6) -0.003(4) -0.022(5) 0.008(5)
N9 0.031(4) 0.035(4) 0.034(4) 0.001(3) -0.006(3) 0.002(3)
N10 0.033(4) 0.034(4) 0.021(3) -0.003(3) -0.003(3) -0.001(3)
N11 0.040(4) 0.025(4) 0.030(4) 0.002(3) 0.004(3) -0.003(3)
N12 0.041(4) 0.021(3) 0.032(4) 0.000(3) -0.002(3) 0.000(3)
N13 0.039(5) 0.047(5) 0.066(6) -0.014(4) -0.004(4) 0.000(4)
N14 0.053(6) 0.061(6) 0.104(8) 0.020(6) -0.013(6) 0.002(5)
N15 0.038(5) 0.066(6) 0.081(7) 0.012(5) 0.010(5) -0.002(5)
N16 0.046(5) 0.039(5) 0.060(5) -0.010(4) 0.004(4) 0.000(4)
N17 0.044(5) 0.025(4) 0.071(6) -0.012(4) 0.014(4) 0.000(4)
N18 0.041(4) 0.010(3) 0.054(5) 0.014(3) 0.002(4) -0.003(3)
N19 0.032(4) 0.009(3) 0.074(6) 0.008(3) -0.006(4) 0.003(3)
N20 0.044(5) 0.027(4) 0.074(6) -0.011(4) -0.011(4) -0.004(4)
C1 0.029(5) 0.034(5) 0.053(6) -0.008(5) 0.007(4) 0.002(4)
C2 0.027(5) 0.043(5) 0.027(5) -0.001(4) 0.001(4) -0.007(4)
C3 0.045(6) 0.062(7) 0.029(5) 0.006(5) 0.002(4) 0.000(5)
C4 0.055(6) 0.040(5) 0.019(4) -0.002(4) 0.004(4) 0.001(5)
C5 0.067(8) 0.051(6) 0.047(6) 0.001(5) 0.007(5) 0.017(6)
C6 0.089(9) 0.054(7) 0.037(6) -0.018(5) -0.008(6) 0.010(7)
C7 0.087(10) 0.080(8) 0.037(6) -0.008(6) -0.011(6) -0.003(8)
C8 0.061(7) 0.057(7) 0.039(6) -0.006(5) -0.002(5) -0.016(6)
C9 0.039(5) 0.036(5) 0.027(5) 0.006(4) 0.005(4) 0.006(4)
C10 0.037(5) 0.030(5) 0.033(5) 0.005(4) 0.005(4) 0.007(4)
C12 0.052(6) 0.043(6) 0.042(6) -0.013(5) 0.001(5) -0.004(5)
C13 0.052(7) 0.040(5) 0.061(7) -0.014(5) -0.013(5) -0.008(5)
C14 0.038(6) 0.076(8) 0.057(7) -0.002(6) -0.007(5) -0.019(6)
C15 0.029(5) 0.065(7) 0.051(6) 0.014(5) 0.009(5) 0.008(5)
C16 0.036(5) 0.043(5) 0.036(5) -0.001(4) -0.007(4) 0.006(5)
C17 0.037(6) 0.064(7) 0.038(5) 0.004(5) -0.002(4) -0.001(5)
C18 0.038(6) 0.077(8) 0.051(6) -0.013(6) -0.005(5) 0.001(6)
C19 0.045(7) 0.079(8) 0.068(8) -0.012(7) -0.002(6) 0.017(6)
C20 0.057(7) 0.039(6) 0.060(7) -0.012(5) 0.010(5) 0.008(5)
C21 0.044(6) 0.062(7) 0.053(6) -0.015(5) 0.000(5) 0.001(5)
C22 0.055(6) 0.081(7) 0.086(7) -0.010(6) 0.019(6) -0.027(6)
C23 0.047(6) 0.064(6) 0.113(8) -0.037(6) 0.013(6) -0.002(5)
C24 0.041(5) 0.067(6) 0.094(7) -0.022(5) 0.014(5) -0.013(5)
C25 0.094(10) 0.095(9) 0.126(12) -0.013(9) -0.028(9) -0.024(8)
C26 0.044(7) 0.081(8) 0.075(8) -0.020(7) 0.005(6) -0.016(6)
C27 0.032(5) 0.056(6) 0.059(7) -0.009(5) 0.012(5) -0.002(5)
C28 0.052(7) 0.043(6) 0.058(7) 0.006(5) 0.002(5) 0.014(5)
C29 0.047(7) 0.076(8) 0.075(8) -0.005(7) 0.011(6) -0.003(6)
C30 0.055(8) 0.105(10) 0.076(9) -0.007(8) -0.006(7) -0.012(7)
C31 0.043(6) 0.029(5) 0.087(8) 0.001(5) 0.017(6) 0.007(5)
C32 0.035(6) 0.050(6) 0.079(8) -0.004(6) 0.001(5) 0.007(5)
C34 0.033(6) 0.052(6) 0.066(7) -0.010(5) 0.000(5) -0.004(5)
C35 0.025(5) 0.056(6) 0.060(7) 0.001(5) 0.003(4) 0.007(5)
C36 0.027(5) 0.052(6) 0.082(8) 0.027(6) 0.007(5) 0.005(5)
C37 0.058(8) 0.057(7) 0.109(11) -0.001(7) -0.042(7) 0.001(6)
C38 0.032(6) 0.060(7) 0.076(8) 0.007(6) 0.003(5) -0.010(5)
C39 0.030(5) 0.085(8) 0.018(4) -0.012(5) 0.000(4) -0.002(5)
C40 0.035(5) 0.087(8) 0.022(5) 0.007(5) -0.004(4) 0.007(6)
C41 0.038(5) 0.031(5) 0.025(4) -0.001(4) 0.003(4) -0.002(4)
C42 0.067(7) 0.026(5) 0.039(6) -0.006(4) -0.018(5) -0.005(5)
C43 0.083(9) 0.052(6) 0.022(5) 0.010(4) -0.009(5) 0.004(6)
C44 0.071(8) 0.060(7) 0.035(6) -0.005(5) 0.005(5) 0.007(6)
C45 0.049(6) 0.040(5) 0.042(6) 0.007(4) 0.011(5) -0.003(5)
C46 0.034(5) 0.047(6) 0.040(5) -0.001(4) 0.008(4) 0.001(5)
C47 0.035(5) 0.034(5) 0.033(5) 0.004(4) -0.001(4) 0.000(4)
C48 0.033(5) 0.056(6) 0.056(7) -0.004(5) -0.006(5) -0.003(5)
C49 0.038(6) 0.053(6) 0.057(7) 0.002(5) -0.023(5) 0.007(5)
C50 0.053(6) 0.048(6) 0.032(5) 0.010(4) -0.017(5) 0.007(5)
C51 0.040(5) 0.055(6) 0.035(5) 0.006(5) 0.000(4) 0.001(5)
C52 0.040(5) 0.052(6) 0.036(5) 0.007(5) 0.004(4) 0.006(5)
C53 0.051(7) 0.057(7) 0.046(6) 0.001(5) 0.013(5) -0.012(6)
C54 0.037(6) 0.057(7) 0.081(8) 0.005(6) 0.031(6) -0.002(5)
C55 0.030(5) 0.057(6) 0.062(7) 0.002(5) 0.006(5) 0.009(5)
C56 0.030(5) 0.040(5) 0.048(6) 0.004(4) -0.002(4) -0.002(4)
C57 0.035(5) 0.043(5) 0.034(5) 0.001(4) -0.005(4) 0.005(4)
C59 0.049(8) 0.068(9) 0.185(17) 0.016(9) -0.032(9) -0.003(7)
C60 0.041(7) 0.086(9) 0.103(10) 0.030(8) 0.016(6) 0.018(7)
C61 0.044(6) 0.029(5) 0.032(5) -0.001(4) -0.001(4) 0.003(4)
C58 0.093(11) 0.059(8) 0.132(13) -0.014(8) 0.084(10) 0.000(7)
C33 0.107(15) 0.151(17) 0.28(3) -0.078(17) 0.102(17) -0.067(13)

loop_
_atom_type_symbol
_atom_type_description
_atom_type_scat_dispersion_real
_atom_type_scat_dispersion_imag
_atom_type_scat_source
C C 0.0033 0.0016 'International Tables Vol C Tables 4.2.6.8 and 6.1.1.4'
H H 0.0000 0.0000 'International Tables Vol C Tables 4.2.6.8 and 6.1.1.4'
O O 0.0106 0.0060 'International Tables Vol C Tables 4.2.6.8 and 6.1.1.4'
N N 0.0061 0.0033 'International Tables Vol C Tables 4.2.6.8 and 6.1.1.4'
Cl Cl 0.1484 0.1585 'International Tables Vol C Tables 4.2.6.8 and 6.1.1.4'
Fe Fe 0.3463 0.8444 'International Tables Vol C Tables 4.2.6.8 and 6.1.1.4'
Cu Cu 0.3201 1.2651 'International Tables Vol C Tables 4.2.6.8 and 6.1.1.4'

loop_
_geom_angle_atom_site_label_1
_geom_angle_atom_site_label_2
_geom_angle_atom_site_label_3
_geom_angle
_geom_angle_site_symmetry_1
_geom_angle_site_symmetry_3
_geom_angle_publ_flag
N13 Cu1 N14 90.3(3) . . ?
N13 Cu1 N16 90.7(3) . . ?
N14 Cu1 N16 165.5(4) . . ?
N13 Cu1 N15 172.3(4) . . ?
N14 Cu1 N15 89.7(4) . . ?
N16 Cu1 N15 87.4(3) . . ?
N13 Cu1 N1 93.8(3) . . ?
N14 Cu1 N1 94.5(4) . . ?
N16 Cu1 N1 99.9(3) . . ?
N15 Cu1 N1 93.9(3) . . ?
N17 Cu2 N19 165.7(3) . . ?
N17 Cu2 N18 89.6(3) . . ?
N19 Cu2 N18 89.1(3) . . ?
N17 Cu2 N20 89.6(3) . . ?
N19 Cu2 N20 88.4(3) . . ?
N18 Cu2 N20 166.8(3) . . ?
N17 Cu2 N2 94.8(3) . . ?
N19 Cu2 N2 99.4(3) . . ?
N18 Cu2 N2 97.0(3) . . ?
N20 Cu2 N2 96.1(3) . . ?
N3 Fe1 N4 83.5(3) . . ?
N3 Fe1 C2 95.9(3) . . ?
N4 Fe1 C2 93.3(3) . . ?
N3 Fe1 C1 88.5(3) . . ?
N4 Fe1 C1 88.9(3) . . ?
C2 Fe1 C1 175.3(4) . . ?
N3 Fe1 N6 82.1(3) . . ?
N4 Fe1 N6 165.5(3) . . ?
C2 Fe1 N6 86.7(3) . . ?
C1 Fe1 N6 92.2(3) . . ?
N3 Fe1 N5 166.2(3) . . ?
N4 Fe1 N5 82.7(3) . . ?
C2 Fe1 N5 85.4(3) . . ?
C1 Fe1 N5 90.8(3) . . ?
N6 Fe1 N5 111.8(3) . . ?
N9 Fe2 N10 84.3(3) . . ?
N9 Fe2 N12 165.3(3) . . ?
N10 Fe2 N12 81.0(3) . . ?
N9 Fe2 N11 81.9(3) . . ?
N10 Fe2 N11 166.1(3) . . ?
N12 Fe2 N11 112.8(3) . . ?
N9 Fe2 C40 95.5(3) . . ?
N10 Fe2 C40 94.9(3) . . ?
N12 Fe2 C40 86.5(3) . . ?
N11 Fe2 C40 85.5(3) . . ?
N9 Fe2 C39 92.8(3) . . ?
N10 Fe2 C39 94.5(3) . . ?
N12 Fe2 C39 87.6(3) . . ?
N11 Fe2 C39 87.2(3) . . ?
C40 Fe2 C39 168.1(3) . . ?
O8 Cl1 O7 122.7(17) . . ?
O8 Cl1 O6 129.2(17) . . ?
O7 Cl1 O6 108.1(8) . . ?
O8 Cl1 O5A 85.2(16) . . ?
O7 Cl1 O5A 97.6(10) . . ?
O6 Cl1 O5A 90.8(9) . . ?
O8 Cl1 O5 80.4(15) . . ?
O7 Cl1 O5 96.9(9) . . ?
O6 Cl1 O5 92.2(8) . . ?
O5A Cl1 O5 163.5(11) . . ?
O9 Cl2 O11 116.7(12) . . ?
O9 Cl2 O12 121.7(11) . . ?
O11 Cl2 O12 119.3(10) . . ?
O9 Cl2 O10 63.0(16) . . ?
O11 Cl2 O10 106.2(16) . . ?
O12 Cl2 O10 87.0(16) . . ?
O9 Cl2 O10A 86.0(16) . . ?
O11 Cl2 O10A 104.1(10) . . ?
O12 Cl2 O10A 95.0(10) . . ?
O10 Cl2 O10A 143.9(18) . . ?
H113 O13 H213 107.7 . . ?
H114 O14 H214 107.7 . . ?
C1 N1 Cu1 149.1(8) . . ?
C2 N2 Cu2 157.8(7) . . ?
C17 N3 C3 126.2(8) . . ?
C17 N3 Fe1 118.8(6) . . ?
C3 N3 Fe1 114.5(6) . . ?
C9 N4 C4 127.4(8) . . ?
C9 N4 Fe1 118.0(6) . . ?
C4 N4 Fe1 114.4(6) . . ?
C12 N5 C10 117.7(8) . . ?
C12 N5 Fe1 130.5(7) . . ?
C10 N5 Fe1 111.7(6) . . ?
C16 N6 C21 114.8(8) . . ?
C16 N6 Fe1 114.0(6) . . ?
C21 N6 Fe1 130.8(6) . . ?
C57 N9 C41 125.7(7) . . ?
C57 N9 Fe2 120.1(6) . . ?
C41 N9 Fe2 114.1(5) . . ?
C46 N10 C61 125.2(7) . . ?
C46 N10 Fe2 120.4(6) . . ?
C61 N10 Fe2 114.4(5) . . ?
C52 N11 C56 118.3(8) . . ?
C52 N11 Fe2 130.6(6) . . ?
C56 N11 Fe2 111.1(6) . . ?
C51 N12 C47 117.5(8) . . ?
C51 N12 Fe2 129.5(6) . . ?
C47 N12 Fe2 113.0(5) . . ?
C22 N13 Cu1 117.8(6) . . ?
C22 N13 H13A 107.9 . . ?
Cu1 N13 H13A 107.9 . . ?
C22 N13 H13B 107.9 . . ?
Cu1 N13 H13B 107.9 . . ?
H13A N13 H13B 107.2 . . ?
C23 N14 Cu1 121.4(8) . . ?
C23 N14 H14A 107.0 . . ?
Cu1 N14 H14A 107.0 . . ?
C23 N14 H14B 107.0 . . ?
Cu1 N14 H14B 107.0 . . ?
H14A N14 H14B 106.7 . . ?
C26 N15 Cu1 116.5(7) . . ?
C26 N15 H15A 108.2 . . ?
Cu1 N15 H15A 108.2 . . ?
C26 N15 H15B 108.2 . . ?
Cu1 N15 H15B 108.2 . . ?
H15A N15 H15B 107.3 . . ?
C28 N16 Cu1 114.9(6) . . ?
C28 N16 H16A 108.5 . . ?
Cu1 N16 H16A 108.5 . . ?
C28 N16 H16B 108.5 . . ?
Cu1 N16 H16B 108.5 . . ?
H16A N16 H16B 107.5 . . ?
C31 N17 Cu2 117.2(6) . . ?
C31 N17 H17A 108.0 . . ?
Cu2 N17 H17A 108.0 . . ?
C31 N17 H17B 108.0 . . ?
Cu2 N17 H17B 108.0 . . ?
H17A N17 H17B 107.2 . . ?
C34 N18 Cu2 114.3(5) . . ?
C34 N18 H18A 108.7 . . ?
Cu2 N18 H18A 108.7 . . ?
C34 N18 H18B 108.7 . . ?
Cu2 N18 H18B 108.7 . . ?
H18A N18 H18B 107.6 . . ?
C35 N19 Cu2 115.5(5) . . ?
C35 N19 H19A 108.4 . . ?
Cu2 N19 H19A 108.4 . . ?
C35 N19 H19B 108.4 . . ?
Cu2 N19 H19B 108.4 . . ?
H19A N19 H19B 107.5 . . ?
C38 N20 Cu2 116.3(6) . . ?
C38 N20 H20A 108.2 . . ?
Cu2 N20 H20A 108.2 . . ?
C38 N20 H20B 108.2 . . ?
Cu2 N20 H20B 108.2 . . ?
H20A N20 H20B 107.4 . . ?
N1 C1 Fe1 166.6(8) . . ?
N2 C2 Fe1 174.3(8) . . ?
C8 C3 N3 126.3(9) . . ?
C8 C3 C4 120.6(9) . . ?
N3 C3 C4 113.0(8) . . ?
C5 C4 N4 126.4(9) . . ?
C5 C4 C3 119.5(9) . . ?
N4 C4 C3 114.0(8) . . ?
C6 C5 C4 119.1(11) . . ?
C6 C5 H5 120.4 . . ?
C4 C5 H5 120.4 . . ?
C5 C6 C7 120.6(10) . . ?
C5 C6 H6 119.7 . . ?
C7 C6 H6 119.7 . . ?
C8 C7 C6 121.6(10) . . ?
C8 C7 H7 119.2 . . ?
C6 C7 H7 119.2 . . ?
C7 C8 C3 118.4(11) . . ?
C7 C8 H8 120.8 . . ?
C3 C8 H8 120.8 . . ?
O1 C9 N4 127.4(8) . . ?
O1 C9 C10 120.6(8) . . ?
N4 C9 C10 112.1(8) . . ?
N5 C10 C15 122.1(8) . . ?
N5 C10 C9 115.4(8) . . ?
C15 C10 C9 122.5(8) . . ?
N5 C12 C13 121.3(10) . . ?
N5 C12 H12 119.3 . . ?
C13 C12 H12 119.3 . . ?
C14 C13 C12 121.8(10) . . ?
C14 C13 H13 119.1 . . ?
C12 C13 H13 119.1 . . ?
C13 C14 C15 117.9(9) . . ?
C13 C14 H14 121.1 . . ?
C15 C14 H14 121.1 . . ?
C10 C15 C14 119.2(9) . . ?
C10 C15 H15 120.4 . . ?
C14 C15 H15 120.4 . . ?
N6 C16 C18 124.2(9) . . ?
N6 C16 C17 114.4(8) . . ?
C18 C16 C17 121.4(9) . . ?
O2 C17 N3 129.0(9) . . ?
O2 C17 C16 120.4(9) . . ?
N3 C17 C16 110.5(8) . . ?
C19 C18 C16 119.8(10) . . ?
C19 C18 H18 120.1 . . ?
C16 C18 H18 120.1 . . ?
C18 C19 C20 117.9(10) . . ?
C18 C19 H19 121.1 . . ?
C20 C19 H19 121.1 . . ?
C21 C20 C19 120.4(10) . . ?
C21 C20 H20 119.8 . . ?
C19 C20 H20 119.8 . . ?
C20 C21 N6 122.9(10) . . ?
C20 C21 H21 118.6 . . ?
N6 C21 H21 118.6 . . ?
N13 C22 C24 112.2(9) . . ?
N13 C22 H22A 109.2 . . ?
C24 C22 H22A 109.2 . . ?
N13 C22 H22B 109.2 . . ?
C24 C22 H22B 109.2 . . ?
H22A C22 H22B 107.9 . . ?
N14 C23 C24 117.5(9) . . ?
N14 C23 H23A 107.9 . . ?
C24 C23 H23A 107.9 . . ?
N14 C23 H23B 107.9 . . ?
C24 C23 H23B 107.9 . . ?
H23A C23 H23B 107.2 . . ?
C23 C24 C33 107.7(11) . . ?
C23 C24 C25 113.7(12) . . ?
C33 C24 C25 112.8(13) . . ?
C23 C24 C22 110.1(10) . . ?
C33 C24 C22 101.5(13) . . ?
C25 C24 C22 110.3(10) . . ?
C24 C25 H25A 109.5 . . ?
C24 C25 H25B 109.5 . . ?
H25A C25 H25B 109.5 . . ?
C24 C25 H25C 109.5 . . ?
H25A C25 H25C 109.5 . . ?
H25B C25 H25C 109.5 . . ?
N15 C26 C27 114.3(9) . . ?
N15 C26 H26A 108.7 . . ?
C27 C26 H26A 108.7 . . ?
N15 C26 H26B 108.7 . . ?
C27 C26 H26B 108.7 . . ?
H26A C26 H26B 107.6 . . ?
C28 C27 C29 112.9(9) . . ?
C28 C27 C30 107.0(9) . . ?
C29 C27 C30 109.0(9) . . ?
C28 C27 C26 110.6(8) . . ?
C29 C27 C26 110.6(9) . . ?
C30 C27 C26 106.4(9) . . ?
N16 C28 C27 115.7(8) . . ?
N16 C28 H28A 108.4 . . ?
C27 C28 H28A 108.4 . . ?
N16 C28 H28B 108.4 . . ?
C27 C28 H28B 108.4 . . ?
H28A C28 H28B 107.4 . . ?
C27 C29 H29A 109.5 . . ?
C27 C29 H29B 109.5 . . ?
H29A C29 H29B 109.5 . . ?
C27 C29 H29C 109.5 . . ?
H29A C29 H29C 109.5 . . ?
H29B C29 H29C 109.5 . . ?
C27 C30 H30A 109.5 . . ?
C27 C30 H30B 109.5 . . ?
H30A C30 H30B 109.5 . . ?
C27 C30 H30C 109.5 . . ?
H30A C30 H30C 109.5 . . ?
H30B C30 H30C 109.5 . . ?
N17 C31 C32 113.9(8) . . ?
N17 C31 H31A 108.8 . . ?
C32 C31 H31A 108.8 . . ?
N17 C31 H31B 108.8 . . ?
C32 C31 H31B 108.8 . . ?
H31A C31 H31B 107.7 . . ?
C34 C32 C59 107.2(10) . . ?
C34 C32 C58 113.1(9) . . ?
C59 C32 C58 110.5(11) . . ?
C34 C32 C31 111.8(9) . . ?
C59 C32 C31 104.6(9) . . ?
C58 C32 C31 109.2(9) . . ?
N18 C34 C32 112.9(8) . . ?
N18 C34 H34A 109.0 . . ?
C32 C34 H34A 109.0 . . ?
N18 C34 H34B 109.0 . . ?
C32 C34 H34B 109.0 . . ?
H34A C34 H34B 107.8 . . ?
N19 C35 C36 115.4(8) . . ?
N19 C35 H35A 108.4 . . ?
C36 C35 H35A 108.4 . . ?
N19 C35 H35B 108.4 . . ?
C36 C35 H35B 108.4 . . ?
H35A C35 H35B 107.5 . . ?
C37 C36 C38 110.4(10) . . ?
C37 C36 C35 111.0(8) . . ?
C38 C36 C35 111.4(8) . . ?
C37 C36 C60 111.7(9) . . ?
C38 C36 C60 105.0(8) . . ?
C35 C36 C60 107.2(9) . . ?
C36 C37 H37A 109.5 . . ?
C36 C37 H37B 109.5 . . ?
H37A C37 H37B 109.5 . . ?
C36 C37 H37C 109.5 . . ?
H37A C37 H37C 109.5 . . ?
H37B C37 H37C 109.5 . . ?
N20 C38 C36 116.3(8) . . ?
N20 C38 H38A 108.2 . . ?
C36 C38 H38A 108.2 . . ?
N20 C38 H38B 108.2 . . ?
C36 C38 H38B 108.2 . . ?
H38A C38 H38B 107.4 . . ?
N7 C39 Fe2 176.6(8) . . ?
N8 C40 Fe2 177.3(8) . . ?
C42 C41 C61 119.3(8) . . ?
C42 C41 N9 126.9(8) . . ?
C61 C41 N9 113.8(7) . . ?
C43 C42 C41 118.9(10) . . ?
C43 C42 H42 120.5 . . ?
C41 C42 H42 120.5 . . ?
C44 C43 C42 121.9(10) . . ?
C44 C43 H43 119.1 . . ?
C42 C43 H43 119.1 . . ?
C43 C44 C45 122.8(10) . . ?
C43 C44 H44 118.6 . . ?
C45 C44 H44 118.6 . . ?
C44 C45 C61 116.0(9) . . ?
C44 C45 H45 122.0 . . ?
C61 C45 H45 122.0 . . ?
O3 C46 N10 128.3(9) . . ?
O3 C46 C47 121.9(8) . . ?
N10 C46 C47 109.7(7) . . ?
N12 C47 C48 122.9(8) . . ?
N12 C47 C46 115.5(7) . . ?
C48 C47 C46 121.6(8) . . ?
C47 C48 C49 119.0(9) . . ?
C47 C48 H48 120.5 . . ?
C49 C48 H48 120.5 . . ?
C50 C49 C48 119.3(9) . . ?
C50 C49 H49 120.3 . . ?
C48 C49 H49 120.3 . . ?
C49 C50 C51 118.4(9) . . ?
C49 C50 H50 120.8 . . ?
C51 C50 H50 120.8 . . ?
N12 C51 C50 122.9(9) . . ?
N12 C51 H51 118.6 . . ?
C50 C51 H51 118.6 . . ?
N11 C52 C53 123.2(9) . . ?
N11 C52 H52 118.4 . . ?
C53 C52 H52 118.4 . . ?
C52 C53 C54 119.3(10) . . ?
C52 C53 H53 120.4 . . ?
C54 C53 H53 120.4 . . ?
C53 C54 C55 119.0(9) . . ?
C53 C54 H54 120.5 . . ?
C55 C54 H54 120.5 . . ?
C56 C55 C54 119.2(10) . . ?
C56 C55 H55 120.4 . . ?
C54 C55 H55 120.4 . . ?
N11 C56 C55 121.0(9) . . ?
N11 C56 C57 116.0(8) . . ?
C55 C56 C57 123.1(9) . . ?
O4 C57 N9 129.7(9) . . ?
O4 C57 C56 119.5(8) . . ?
N9 C57 C56 110.7(7) . . ?
C32 C59 H59A 109.5 . . ?
C32 C59 H59B 109.5 . . ?
H59A C59 H59B 109.5 . . ?
C32 C59 H59C 109.5 . . ?
H59A C59 H59C 109.5 . . ?
H59B C59 H59C 109.5 . . ?
C36 C60 H60A 109.5 . . ?
C36 C60 H60B 109.5 . . ?
H60A C60 H60B 109.5 . . ?
C36 C60 H60C 109.5 . . ?
H60A C60 H60C 109.5 . . ?
H60B C60 H60C 109.5 . . ?
C41 C61 C45 121.0(8) . . ?
C41 C61 N10 113.1(7) . . ?
C45 C61 N10 125.7(8) . . ?
C32 C58 H58A 109.5 . . ?
C32 C58 H58B 109.3 . . ?
H58A C58 H58B 109.5 . . ?
C32 C58 H58C 109.5 . . ?
H58A C58 H58C 109.5 . . ?
H58B C58 H58C 109.5 . . ?
C24 C33 H33A 109.4 . . ?
C24 C33 H33B 109.5 . . ?
H33A C33 H33B 109.5 . . ?
C24 C33 H33C 109.5 . . ?
H33A C33 H33C 109.5 . . ?
H33B C33 H33C 109.5 . . ?

loop_
_geom_bond_atom_site_label_1
_geom_bond_atom_site_label_2
_geom_bond_distance
_geom_bond_site_symmetry_2
_geom_bond_publ_flag
Cu1 N13 2.021(8) . ?
Cu1 N14 2.030(9) . ?
Cu1 N16 2.041(7) . ?
Cu1 N15 2.052(8) . ?
Cu1 N1 2.351(8) . ?
Cu2 N17 2.022(7) . ?
Cu2 N19 2.033(6) . ?
Cu2 N18 2.037(6) . ?
Cu2 N20 2.056(7) . ?
Cu2 N2 2.254(8) . ?
Fe1 N3 1.902(7) . ?
Fe1 N4 1.907(7) . ?
Fe1 C2 1.957(9) . ?
Fe1 C1 1.969(10) . ?
Fe1 N6 1.999(7) . ?
Fe1 N5 2.015(7) . ?
Fe2 N9 1.887(7) . ?
Fe2 N10 1.893(7) . ?
Fe2 N12 2.011(7) . ?
Fe2 N11 2.016(7) . ?
Fe2 C40 2.024(12) . ?
Fe2 C39 2.030(12) . ?
Cl1 O8 1.202(15) . ?
Cl1 O7 1.377(11) . ?
Cl1 O6 1.392(10) . ?
Cl1 O5A 1.530(14) . ?
Cl1 O5 1.536(16) . ?
Cl2 O9 1.29(2) . ?
Cl2 O11 1.318(11) . ?
Cl2 O12 1.358(10) . ?
Cl2 O10 1.46(3) . ?
Cl2 O10A 1.489(16) . ?
O1 C9 1.243(10) . ?
O2 C17 1.224(11) . ?
O3 C46 1.235(10) . ?
O4 C57 1.241(10) . ?
O13 H113 0.8500 . ?
O13 H213 0.8500 . ?
O14 H114 0.8500 . ?
O14 H214 0.8500 . ?
N1 C1 1.157(11) . ?
N2 C2 1.144(10) . ?
N3 C17 1.356(11) . ?
N3 C3 1.399(11) . ?
N4 C9 1.348(11) . ?
N4 C4 1.389(11) . ?
N5 C12 1.351(11) . ?
N5 C10 1.367(11) . ?
N6 C16 1.337(11) . ?
N6 C21 1.384(12) . ?
N7 C39 1.127(12) . ?
N8 C40 1.154(12) . ?
N9 C57 1.337(11) . ?
N9 C41 1.426(10) . ?
N10 C46 1.349(11) . ?
N10 C61 1.424(10) . ?
N11 C52 1.321(11) . ?
N11 C56 1.377(11) . ?
N12 C51 1.331(11) . ?
N12 C47 1.349(11) . ?
N13 C22 1.495(13) . ?
N13 H13A 0.8900 . ?
N13 H13B 0.8900 . ?
N14 C23 1.446(13) . ?
N14 H14A 0.8900 . ?
N14 H14B 0.8900 . ?
N15 C26 1.449(13) . ?
N15 H15A 0.8900 . ?
N15 H15B 0.8900 . ?
N16 C28 1.453(12) . ?
N16 H16A 0.8900 . ?
N16 H16B 0.8900 . ?
N17 C31 1.488(12) . ?
N17 H17A 0.8900 . ?
N17 H17B 0.8900 . ?
N18 C34 1.500(11) . ?
N18 H18A 0.8900 . ?
N18 H18B 0.8900 . ?
N19 C35 1.469(11) . ?
N19 H19A 0.8900 . ?
N19 H19B 0.8900 . ?
N20 C38 1.475(12) . ?
N20 H20A 0.8900 . ?
N20 H20B 0.8900 . ?
C3 C8 1.391(13) . ?
C3 C4 1.423(13) . ?
C4 C5 1.385(12) . ?
C5 C6 1.379(14) . ?
C5 H5 0.9300 . ?
C6 C7 1.394(15) . ?
C6 H6 0.9300 . ?
C7 C8 1.364(15) . ?
C7 H7 0.9300 . ?
C8 H8 0.9300 . ?
C9 C10 1.499(12) . ?
C10 C15 1.363(12) . ?
C12 C13 1.357(13) . ?
C12 H12 0.9300 . ?
C13 C14 1.348(14) . ?
C13 H13 0.9300 . ?
C14 C15 1.396(14) . ?
C14 H14 0.9300 . ?
C15 H15 0.9300 . ?
C16 C18 1.364(13) . ?
C16 C17 1.533(13) . ?
C18 C19 1.355(14) . ?
C18 H18 0.9300 . ?
C19 C20 1.374(14) . ?
C19 H19 0.9300 . ?
C20 C21 1.343(13) . ?
C20 H20 0.9300 . ?
C21 H21 0.9300 . ?
C22 C24 1.550(17) . ?
C22 H22A 0.9700 . ?
C22 H22B 0.9700 . ?
C23 C24 1.498(14) . ?
C23 H23A 0.9700 . ?
C23 H23B 0.9700 . ?
C24 C33 1.502(18) . ?
C24 C25 1.504(18) . ?
C25 H25A 0.9600 . ?
C25 H25B 0.9600 . ?
C25 H25C 0.9600 . ?
C26 C27 1.555(14) . ?
C26 H26A 0.9700 . ?
C26 H26B 0.9700 . ?
C27 C28 1.519(13) . ?
C27 C29 1.520(14) . ?
C27 C30 1.535(14) . ?
C28 H28A 0.9700 . ?
C28 H28B 0.9700 . ?
C29 H29A 0.9600 . ?
C29 H29B 0.9600 . ?
C29 H29C 0.9600 . ?
C30 H30A 0.9600 . ?
C30 H30B 0.9600 . ?
C30 H30C 0.9600 . ?
C31 C32 1.557(13) . ?
C31 H31A 0.9700 . ?
C31 H31B 0.9700 . ?
C32 C34 1.519(13) . ?
C32 C59 1.521(15) . ?
C32 C58 1.547(16) . ?
C34 H34A 0.9700 . ?
C34 H34B 0.9700 . ?
C35 C36 1.538(13) . ?
C35 H35A 0.9700 . ?
C35 H35B 0.9700 . ?
C36 C37 1.512(15) . ?
C36 C38 1.519(13) . ?
C36 C60 1.556(14) . ?
C37 H37A 0.9600 . ?
C37 H37B 0.9600 . ?
C37 H37C 0.9600 . ?
C38 H38A 0.9700 . ?
C38 H38B 0.9700 . ?
C41 C42 1.391(11) . ?
C41 C61 1.402(12) . ?
C42 C43 1.363(14) . ?
C42 H42 0.9300 . ?
C43 C44 1.338(14) . ?
C43 H43 0.9300 . ?
C44 C45 1.388(13) . ?
C44 H44 0.9300 . ?
C45 C61 1.412(12) . ?
C45 H45 0.9300 . ?
C46 C47 1.502(12) . ?
C47 C48 1.372(12) . ?
C48 C49 1.380(14) . ?
C48 H48 0.9300 . ?
C49 C50 1.367(14) . ?
C49 H49 0.9300 . ?
C50 C51 1.403(12) . ?
C50 H50 0.9300 . ?
C51 H51 0.9300 . ?
C52 C53 1.372(13) . ?
C52 H52 0.9300 . ?
C53 C54 1.375(14) . ?
C53 H53 0.9300 . ?
C54 C55 1.383(14) . ?
C54 H54 0.9300 . ?
C55 C56 1.387(12) . ?
C55 H55 0.9300 . ?
C56 C57 1.483(12) . ?
C59 H59A 0.9600 . ?
C59 H59B 0.9600 . ?
C59 H59C 0.9600 . ?
C60 H60A 0.9600 . ?
C60 H60B 0.9600 . ?
C60 H60C 0.9600 . ?
C58 H58A 0.9600 . ?
C58 H58B 0.9600 . ?
C58 H58C 0.9600 . ?
C33 H33A 0.9600 . ?
C33 H33B 0.9600 . ?
C33 H33C 0.9600 . ?

loop_
_geom_hbond_atom_site_label_D
_geom_hbond_atom_site_label_H
_geom_hbond_atom_site_label_A
_geom_hbond_distance_DH
_geom_hbond_distance_HA
_geom_hbond_distance_DA
_geom_hbond_angle_DHA
_geom_hbond_site_symmetry_A
_geom_hbond_publ_flag
C52 H52 O6 0.93 2.55 3.331(15) 141.9 1_554 yes
C52 H52 O5 0.93 2.50 3.303(19) 144.3 1_554 yes
C51 H51 O6 0.93 2.60 3.360(17) 138.8 1_554 yes
C51 H51 O5 0.93 2.54 3.37(2) 148.9 1_554 yes
C45 H45 O3 0.93 2.35 2.918(12) 118.7 . yes
C42 H42 O4 0.93 2.41 2.982(13) 119.4 . yes
C35 H35A O7 0.97 2.65 3.597(15) 164.2 3_666 yes
C26 H26A O1 0.97 2.58 3.344(13) 135.7 2_645 yes
C8 H8 O2 0.93 2.38 2.954(13) 120.1 . yes
C5 H5 O1 0.93 2.37 2.946(13) 120.3 . yes
N20 H20B N7 0.89 2.38 3.263(11) 173.9 . yes
N20 H20A O10A 0.89 2.50 3.25(2) 141.3 3_665 yes
N19 H19A N8 0.89 2.29 3.166(11) 168.3 1_565 yes
N18 H18B N8 0.89 2.29 3.163(11) 166.4 1_565 yes
N18 H18A O12 0.89 2.50 3.118(13) 127.1 3_665 yes
N17 H17B O10 0.89 2.63 3.41(4) 147.7 3_665 yes
N17 H17B O9 0.89 2.47 3.14(2) 132.7 3_665 yes
N17 H17A N7 0.89 2.31 3.197(11) 178.7 . yes
N16 H16A O5A 0.89 2.50 2.967(19) 113.7 4_565 yes
N16 H16A O3 0.89 2.65 3.308(10) 131.8 2_655 yes
N15 H15B O7 0.89 2.63 3.400(17) 144.7 4_565 yes
N15 H15A O13 0.89 2.11 2.988(12) 167.8 2_645 yes
N14 H14B O13 0.89 2.47 3.339(12) 166.1 2_645 yes
N14 H14A O8 0.89 2.38 3.11(3) 139.6 4_565 yes
N13 H13B O5A 0.89 2.41 3.000(19) 124.1 4_565 yes
N13 H13B O4 0.89 2.48 3.168(10) 135.0 2_755 yes
O14 H214 O5A 0.85 2.32 3.10(2) 152.5 3_656 yes
O14 H214 O4 0.85 2.53 2.939(12) 110.2 1_455 yes
O14 H114 O3 0.85 2.14 2.913(12) 150.9 . yes
O13 H213 O2 0.85 2.23 2.828(10) 127.7 1_455 yes
O13 H113 O1 0.85 2.20 2.964(10) 149.5 . yes
C52 H52 O6 0.93 2.55 3.331(15) 141.9 1_554 yes
C52 H52 O5 0.93 2.50 3.303(19) 144.3 1_554 yes
C51 H51 O6 0.93 2.60 3.360(17) 138.8 1_554 yes
C51 H51 O5 0.93 2.54 3.37(2) 148.9 1_554 yes
C45 H45 O3 0.93 2.35 2.918(12) 118.7 . yes
C42 H42 O4 0.93 2.41 2.982(13) 119.4 . yes
C35 H35A O7 0.97 2.65 3.597(15) 164.2 3_666 yes
C26 H26A O1 0.97 2.58 3.344(13) 135.7 2_645 yes
C8 H8 O2 0.93 2.38 2.954(13) 120.1 . yes
C5 H5 O1 0.93 2.37 2.946(13) 120.3 . yes
N20 H20B N7 0.89 2.38 3.263(11) 173.9 . yes
N20 H20A O10A 0.89 2.50 3.25(2) 141.3 3_665 yes
N19 H19A N8 0.89 2.29 3.166(11) 168.3 1_565 yes
N18 H18B N8 0.89 2.29 3.163(11) 166.4 1_565 yes
N18 H18A O12 0.89 2.50 3.118(13) 127.1 3_665 yes
N17 H17B O10 0.89 2.63 3.41(4) 147.7 3_665 yes
N17 H17B O9 0.89 2.47 3.14(2) 132.7 3_665 yes
N17 H17A N7 0.89 2.31 3.197(11) 178.7 . yes
N16 H16A O5A 0.89 2.50 2.967(19) 113.7 4_565 yes
N16 H16A O3 0.89 2.65 3.308(10) 131.8 2_655 yes
N15 H15B O7 0.89 2.63 3.400(17) 144.7 4_565 yes
N15 H15A O13 0.89 2.11 2.988(12) 167.8 2_645 yes
N14 H14B O13 0.89 2.47 3.339(12) 166.1 2_645 yes
N14 H14A O8 0.89 2.38 3.11(3) 139.6 4_565 yes
N13 H13B O5A 0.89 2.41 3.000(19) 124.1 4_565 yes
N13 H13B O4 0.89 2.48 3.168(10) 135.0 2_755 yes
O14 H214 O5A 0.85 2.32 3.10(2) 152.5 3_656 yes
O14 H214 O4 0.85 2.53 2.939(12) 110.2 1_455 yes
O14 H114 O3 0.85 2.14 2.913(12) 150.9 . yes
O13 H213 O2 0.85 2.23 2.828(10) 127.7 1_455 yes
O13 H113 O1 0.85 2.20 2.964(10) 149.5 . yes
C52 H52 O6 0.93 2.55 3.331(15) 141.9 1_554 yes
C52 H52 O5 0.93 2.50 3.303(19) 144.3 1_554 yes
C51 H51 O6 0.93 2.60 3.360(17) 138.8 1_554 yes
C51 H51 O5 0.93 2.54 3.37(2) 148.9 1_554 yes
C45 H45 O3 0.93 2.35 2.918(12) 118.7 . yes
C42 H42 O4 0.93 2.41 2.982(13) 119.4 . yes
C35 H35A O7 0.97 2.65 3.597(15) 164.2 3_666 yes
C26 H26A O1 0.97 2.58 3.344(13) 135.7 2_645 yes
C8 H8 O2 0.93 2.38 2.954(13) 120.1 . yes
C5 H5 O1 0.93 2.37 2.946(13) 120.3 . yes
N20 H20B N7 0.89 2.38 3.263(11) 173.9 . yes
N20 H20A O10A 0.89 2.50 3.25(2) 141.3 3_665 yes
N19 H19A N8 0.89 2.29 3.166(11) 168.3 1_565 yes
N18 H18B N8 0.89 2.29 3.163(11) 166.4 1_565 yes
N18 H18A O12 0.89 2.50 3.118(13) 127.1 3_665 yes
N17 H17B O10 0.89 2.63 3.41(4) 147.7 3_665 yes
N17 H17B O9 0.89 2.47 3.14(2) 132.7 3_665 yes
N17 H17A N7 0.89 2.31 3.197(11) 178.7 . yes
N16 H16A O5A 0.89 2.50 2.967(19) 113.7 4_565 yes
N16 H16A O3 0.89 2.65 3.308(10) 131.8 2_655 yes
N15 H15B O7 0.89 2.63 3.400(17) 144.7 4_565 yes
N15 H15A O13 0.89 2.11 2.988(12) 167.8 2_645 yes
N14 H14B O13 0.89 2.47 3.339(12) 166.1 2_645 yes
N14 H14A O8 0.89 2.38 3.11(3) 139.6 4_565 yes
N13 H13B O5A 0.89 2.41 3.000(19) 124.1 4_565 yes
N13 H13B O4 0.89 2.48 3.168(10) 135.0 2_755 yes
O14 H214 O5A 0.85 2.32 3.10(2) 152.5 3_656 yes
O14 H214 O4 0.85 2.53 2.939(12) 110.2 1_455 yes
O14 H114 O3 0.85 2.14 2.913(12) 150.9 . yes
O13 H213 O2 0.85 2.23 2.828(10) 127.7 1_455 yes
O13 H113 O1 0.85 2.20 2.964(10) 149.5 . yes
C52 H52 O6 0.93 2.55 3.331(15) 141.9 1_554 yes
C52 H52 O5 0.93 2.50 3.303(19) 144.3 1_554 yes
C51 H51 O6 0.93 2.60 3.360(17) 138.8 1_554 yes
C51 H51 O5 0.93 2.54 3.37(2) 148.9 1_554 yes
C45 H45 O3 0.93 2.35 2.918(12) 118.7 . yes
C42 H42 O4 0.93 2.41 2.982(13) 119.4 . yes
C35 H35A O7 0.97 2.65 3.597(15) 164.2 3_666 yes
C26 H26A O1 0.97 2.58 3.344(13) 135.7 2_645 yes
C8 H8 O2 0.93 2.38 2.954(13) 120.1 . yes
C5 H5 O1 0.93 2.37 2.946(13) 120.3 . yes
N20 H20B N7 0.89 2.38 3.263(11) 173.9 . yes
N20 H20A O10A 0.89 2.50 3.25(2) 141.3 3_665 yes
N19 H19A N8 0.89 2.29 3.166(11) 168.3 1_565 yes
N18 H18B N8 0.89 2.29 3.163(11) 166.4 1_565 yes
N18 H18A O12 0.89 2.50 3.118(13) 127.1 3_665 yes
N17 H17B O9 0.89 2.47 3.14(2) 132.7 3_665 yes
N17 H17A N7 0.89 2.31 3.197(11) 178.7 . yes
N16 H16A O5A 0.89 2.50 2.967(19) 113.7 4_565 yes
N16 H16A O3 0.89 2.65 3.308(10) 131.8 2_655 yes
N15 H15B O7 0.89 2.63 3.400(17) 144.7 4_565 yes
N15 H15A O13 0.89 2.11 2.988(12) 167.8 2_645 yes
N14 H14B O13 0.89 2.47 3.339(12) 166.1 2_645 yes
N14 H14A O8 0.89 2.38 3.11(3) 139.6 4_565 yes
N13 H13B O5A 0.89 2.41 3.000(19) 124.1 4_565 yes
N13 H13B O4 0.89 2.48 3.168(10) 135.0 2_755 yes
O14 H214 O5A 0.85 2.32 3.10(2) 152.5 3_656 yes
O14 H214 O4 0.85 2.53 2.939(12) 110.2 1_455 yes
O14 H114 O3 0.85 2.14 2.913(12) 150.9 . yes
O13 H213 O2 0.85 2.23 2.828(10) 127.7 1_455 yes
O13 H113 O1 0.85 2.20 2.964(10) 149.5 . yes
O13 H113 O1 0.85 2.20 2.964(10) 149.5 . yes
O13 H213 O2 0.85 2.23 2.828(10) 127.7 1_455 yes
O14 H114 O3 0.85 2.14 2.913(12) 150.9 . yes
O14 H214 O4 0.85 2.53 2.939(12) 110.2 1_455 yes
O14 H214 O5A 0.85 2.32 3.10(2) 152.5 3_656 yes
N13 H13B O4 0.89 2.48 3.168(10) 135.0 2_755 yes
N13 H13B O5A 0.89 2.41 3.000(19) 124.1 4_565 yes
N14 H14A O8 0.89 2.38 3.11(3) 139.6 4_565 yes
N14 H14B O13 0.89 2.47 3.339(12) 166.1 2_645 yes
N15 H15A O13 0.89 2.11 2.988(12) 167.8 2_645 yes
N15 H15B O7 0.89 2.63 3.400(17) 144.7 4_565 yes
N16 H16A O3 0.89 2.65 3.308(10) 131.8 2_655 yes
N16 H16A O5A 0.89 2.50 2.967(19) 113.7 4_565 yes
N17 H17A N7 0.89 2.31 3.197(11) 178.7 . yes
N17 H17B O9 0.89 2.47 3.14(2) 132.7 3_665 yes
N18 H18A O12 0.89 2.50 3.118(13) 127.1 3_665 yes
N18 H18B N8 0.89 2.29 3.163(11) 166.4 1_565 yes
N19 H19A N8 0.89 2.29 3.166(11) 168.3 1_565 yes
N20 H20A O10A 0.89 2.50 3.25(2) 141.3 3_665 yes
N20 H20B N7 0.89 2.38 3.263(11) 173.9 . yes
C5 H5 O1 0.93 2.37 2.946(13) 120.3 . yes
C8 H8 O2 0.93 2.38 2.954(13) 120.1 . yes
C26 H26A O1 0.97 2.58 3.344(13) 135.7 2_645 yes
C35 H35A O7 0.97 2.65 3.597(15) 164.2 3_666 yes
C42 H42 O4 0.93 2.41 2.982(13) 119.4 . yes
C45 H45 O3 0.93 2.35 2.918(12) 118.7 . yes
C51 H51 O5 0.93 2.54 3.37(2) 148.9 1_554 yes
C51 H51 O6 0.93 2.60 3.360(17) 138.8 1_554 yes
C52 H52 O5 0.93 2.50 3.303(19) 144.3 1_554 yes
C52 H52 O6 0.93 2.55 3.331(15) 141.9 1_554 yes
O13 H113 O1 0.85 2.20 2.964(10) 149.5 . yes
O13 H213 O2 0.85 2.23 2.828(10) 127.7 1_455 yes
O14 H114 O3 0.85 2.14 2.913(12) 150.9 . yes
O14 H214 O4 0.85 2.53 2.939(12) 110.2 1_455 yes
O14 H214 O5A 0.85 2.32 3.10(2) 152.5 3_656 yes
N13 H13B O4 0.89 2.48 3.168(10) 135.0 2_755 yes
N13 H13B O5A 0.89 2.41 3.000(19) 124.1 4_565 yes
N14 H14A O8 0.89 2.38 3.11(3) 139.6 4_565 yes
N14 H14B O13 0.89 2.47 3.339(12) 166.1 2_645 yes
N15 H15A O13 0.89 2.11 2.988(12) 167.8 2_645 yes
N15 H15B O7 0.89 2.63 3.400(17) 144.7 4_565 yes
N16 H16A O3 0.89 2.65 3.308(10) 131.8 2_655 yes
N16 H16A O5A 0.89 2.50 2.967(19) 113.7 4_565 yes
N17 H17A N7 0.89 2.31 3.197(11) 178.7 . yes
N17 H17B O9 0.89 2.47 3.14(2) 132.7 3_665 yes
N17 H17B O10 0.89 2.63 3.41(4) 147.7 3_665 yes
N18 H18A O12 0.89 2.50 3.118(13) 127.1 3_665 yes
N18 H18B N8 0.89 2.29 3.163(11) 166.4 1_565 yes
N19 H19A N8 0.89 2.29 3.166(11) 168.3 1_565 yes
N20 H20A O10A 0.89 2.50 3.25(2) 141.3 3_665 yes
N20 H20B N7 0.89 2.38 3.263(11) 173.9 . yes
C5 H5 O1 0.93 2.37 2.946(13) 120.3 . yes
C8 H8 O2 0.93 2.38 2.954(13) 120.1 . yes
C26 H26A O1 0.97 2.58 3.344(13) 135.7 2_645 yes
C35 H35A O7 0.97 2.65 3.597(15) 164.2 3_666 yes
C42 H42 O4 0.93 2.41 2.982(13) 119.4 . yes
C45 H45 O3 0.93 2.35 2.918(12) 118.7 . yes
C51 H51 O5 0.93 2.54 3.37(2) 148.9 1_554 yes
C51 H51 O6 0.93 2.60 3.360(17) 138.8 1_554 yes
C52 H52 O5 0.93 2.50 3.303(19) 144.3 1_554 yes
C52 H52 O6 0.93 2.55 3.331(15) 141.9 1_554 yes
O13 H113 O1 0.85 2.20 2.964(10) 149.5 . yes
O13 H213 O2 0.85 2.23 2.828(10) 127.7 1_455 yes
O14 H114 O3 0.85 2.14 2.913(12) 150.9 . yes
O14 H214 O4 0.85 2.53 2.939(12) 110.2 1_455 yes
O14 H214 O5A 0.85 2.32 3.10(2) 152.5 3_656 yes
N13 H13B O4 0.89 2.48 3.168(10) 135.0 2_755 yes
N13 H13B O5A 0.89 2.41 3.000(19) 124.1 4_565 yes
N14 H14A O8 0.89 2.38 3.11(3) 139.6 4_565 yes
N14 H14B O13 0.89 2.47 3.339(12) 166.1 2_645 yes
N15 H15A O13 0.89 2.11 2.988(12) 167.8 2_645 yes
N15 H15B O7 0.89 2.63 3.400(17) 144.7 4_565 yes
N16 H16A O3 0.89 2.65 3.308(10) 131.8 2_655 yes
N16 H16A O5A 0.89 2.50 2.967(19) 113.7 4_565 yes
N17 H17A N7 0.89 2.31 3.197(11) 178.7 . yes
N17 H17B O9 0.89 2.47 3.14(2) 132.7 3_665 yes
N17 H17B O10 0.89 2.63 3.41(4) 147.7 3_665 yes
N18 H18A O12 0.89 2.50 3.118(13) 127.1 3_665 yes
N18 H18B N8 0.89 2.29 3.163(11) 166.4 1_565 yes
N19 H19A N8 0.89 2.29 3.166(11) 168.3 1_565 yes
N20 H20A O10A 0.89 2.50 3.25(2) 141.3 3_665 yes
N20 H20B N7 0.89 2.38 3.263(11) 173.9 . yes
C5 H5 O1 0.93 2.37 2.946(13) 120.3 . yes
C8 H8 O2 0.93 2.38 2.954(13) 120.1 . yes
C26 H26A O1 0.97 2.58 3.344(13) 135.7 2_645 yes
C35 H35A O7 0.97 2.65 3.597(15) 164.2 3_666 yes
C42 H42 O4 0.93 2.41 2.982(13) 119.4 . yes
C45 H45 O3 0.93 2.35 2.918(12) 118.7 . yes
C51 H51 O5 0.93 2.54 3.37(2) 148.9 1_554 yes
C51 H51 O6 0.93 2.60 3.360(17) 138.8 1_554 yes
C52 H52 O5 0.93 2.50 3.303(19) 144.3 1_554 yes
C52 H52 O6 0.93 2.55 3.331(15) 141.9 1_554 yes
